data_7216574
loop_
_publ_author_name
'Kalf, Irmgard'
'Calmuschi, Beatrice'
'Englert, Ulli'

_publ_section_title
;
 Chiral Cr(iii) and Co(iii) complex cations as building blocks for ordered
 and disordered salts
;
_journal_issue 91
_journal_name_full CrystEngComm
_journal_page_first 548
_journal_paper_doi 10.1039/b207786h
_journal_volume 4
_journal_year 2002
_chemical_compound_source 'see paper'
_chemical_formula_sum 'C36 H92 Cl6 Co Cr N12 O4'
_chemical_formula_weight 1080.85
_chemical_name_common
; 
Compound 7
;
_chemical_name_systematic
; 
Delta-tris(R,R-trans-1,2-diaminocyclohexane)chromiumtrichloride
Lambda-tris(S,S-trans-1,2-diaminocyclohexane)cobalt(III)trichloride 
tetrahydrate
;
_space_group_IT_number 24
_symmetry_cell_setting orthorhombic
_symmetry_space_group_name_Hall 'I 2b 2c'
_symmetry_space_group_name_H-M 'I 21 21 21'
_atom_sites_solution_hydrogens geom
_atom_sites_solution_primary direct
_atom_sites_solution_secondary difmap
_cell_angle_alpha 90.00
_cell_angle_beta 90.00
_cell_angle_gamma 90.00
_cell_formula_units_Z 4
_cell_length_a 18.924(4)
_cell_length_b 19.117(3)
_cell_length_c 13.892(4)
_cell_measurement_reflns_used 25
_cell_measurement_temperature 213
_cell_measurement_theta_max 18
_cell_measurement_theta_min 13
_cell_volume 5026(2)
_computing_cell_refinement CAD4_(Enraf-Nonius,_1977)
_computing_data_collection CAD4_(Enraf-Nonius,_1977)
_computing_data_reduction PROCESS_MolEN_(Fair,_1990)
_computing_structure_refinement 'SHELXL-97 (Sheldrick, 1997)'
_computing_structure_solution 'SHELXS-97 (Sheldrick, 1990)'
_diffrn_ambient_temperature 213
_diffrn_measured_fraction_theta_full .501
_diffrn_measured_fraction_theta_max .501
_diffrn_measurement_device Enraf_Nonius_CAD4
_diffrn_measurement_method \q/2\q
_diffrn_radiation_type Mo-K\a
_diffrn_radiation_wavelength 0.71073
_diffrn_reflns_av_R_equivalents 0.0476
_diffrn_reflns_av_sigmaI/netI 0.0353
_diffrn_reflns_limit_h_max 24
_diffrn_reflns_limit_h_min -24
_diffrn_reflns_limit_k_max 24
_diffrn_reflns_limit_k_min -24
_diffrn_reflns_limit_l_max 17
_diffrn_reflns_limit_l_min -17
_diffrn_reflns_number 20956
_diffrn_reflns_theta_full 27.00
_diffrn_reflns_theta_max 27.0
_diffrn_reflns_theta_min 2.1
_diffrn_standards_decay_% -3.96
_diffrn_standards_interval_time 120
_diffrn_standards_number 3
_exptl_absorpt_coefficient_mu 0.915
_exptl_absorpt_correction_T_max 0.884
_exptl_absorpt_correction_T_min 0.713
_exptl_absorpt_correction_type numerical
_exptl_crystal_colour yellow
_exptl_crystal_density_diffrn 1.428
_exptl_crystal_density_meas ?
_exptl_crystal_description plate
_exptl_crystal_F_000 2308
_exptl_crystal_size_max 0.55
_exptl_crystal_size_mid 0.35
_exptl_crystal_size_min 0.14
_refine_diff_density_max .937
_refine_diff_density_min -.504
_refine_diff_density_rms .074
_refine_ls_abs_structure_details 'Flack H D (1983), Acta Cryst. A39, 876-881'
_refine_ls_abs_structure_Flack 0.010(17)
_refine_ls_extinction_method none
_refine_ls_goodness_of_fit_ref 1.050
_refine_ls_hydrogen_treatment mixed
_refine_ls_matrix_type full
_refine_ls_number_parameters 273
_refine_ls_number_reflns 5503
_refine_ls_number_restraints 0
_refine_ls_restrained_S_all 1.050
_refine_ls_R_factor_all 0.0477
_refine_ls_R_factor_gt 0.0395
_refine_ls_shift/su_max 0.001
_refine_ls_shift/su_mean 0.000
_refine_ls_structure_factor_coef Fsqd
_refine_ls_weighting_details 'w=1/[\s^2^(Fo^2^)+(0.0600P)^2^+2.5000P] where P=(Fo^2^+2Fc^2^)/3'
_refine_ls_weighting_scheme calc
_refine_ls_wR_factor_gt 0.0962
_refine_ls_wR_factor_ref 0.0987
_reflns_number_gt 4883
_reflns_number_total 5503
_reflns_threshold_expression >2sigma(I)
_cod_data_source_file b207786h.txt
_cod_data_source_block IK34
_cod_depositor_comments
;
The following automatic conversions were performed:

'_exptl_crystal_density_meas' value 'none' was changed to '?' - the
value is perceived as not measured.

Automatic conversion script
Id: cif_fix_values 3008 2015-01-20 13:52:24Z robertas 

The following automatic conversions were performed:

'_refine_ls_weighting_scheme' value 'calc
w=1/[\s^2^(Fo^2^)+(0.0600P)^2^+2.5000P] where P=(Fo^2^+2Fc^2^)/3' was
changed to 'calc'. New tag '_refine_ls_weighting_details' was
created. The value of the new tag was set to
'w=1/[\s^2^(Fo^2^)+(0.0600P)^2^+2.5000P] where P=(Fo^2^+2Fc^2^)/3'.

Automatic conversion script
Id: cif_fix_values 3143 2015-03-26 13:38:13Z robertas 
;
_cod_original_sg_symbol_H-M I212121
_cod_database_code 7216574

loop_
_symmetry_equiv_pos_as_xyz
'x, y, z'
'-x, -y+1/2, z'
'x, -y, -z+1/2'
'-x, y+1/2, -z+1/2'
'x+1/2, y+1/2, z+1/2'
'-x+1/2, -y+1, z+1/2'
'x+1/2, -y+1/2, -z+1'
'-x+1/2, y+1, -z+1'

loop_
_atom_site_label
_atom_site_type_symbol
_atom_site_fract_x
_atom_site_fract_y
_atom_site_fract_z
_atom_site_U_iso_or_equiv
_atom_site_adp_type
_atom_site_occupancy
_atom_site_calc_flag
_atom_site_refinement_flags
Co Co 0.63788(3) 1.0000 0.7500 0.02223(12) Uani 1 d S
N11 N 0.63265(12) 0.90711(12) 0.81264(18) 0.0268(5) Uani 1 d .
H11A H 0.6330 0.8732 0.7678 0.032 Uiso 1 calc R
H11B H 0.6702 0.9009 0.8515 0.032 Uiso 1 calc R
N12 N 0.56632(13) 1.02828(13) 0.84478(18) 0.0265(5) Uani 1 d .
H12A H 0.5792 1.0690 0.8723 0.032 Uiso 1 calc R
H12B H 0.5245 1.0348 0.8151 0.032 Uiso 1 calc R
N13 N 0.71473(12) 0.96920(14) 0.66389(18) 0.0272(5) Uani 1 d .
H13A H 0.7050 0.9264 0.6403 0.033 Uiso 1 calc R
H13B H 0.7189 0.9991 0.6141 0.033 Uiso 1 calc R
C11 C 0.56591(15) 0.90353(15) 0.8700(2) 0.0284(6) Uani 1 d .
H11 H 0.5263 0.8986 0.8251 0.034 Uiso 1 calc R
C12 C 0.55898(16) 0.97325(16) 0.9200(2) 0.0282(6) Uani 1 d .
H12 H 0.5982 0.9781 0.9656 0.034 Uiso 1 calc R
C13 C 0.48951(16) 0.97758(19) 0.9763(2) 0.0355(7) Uani 1 d .
H13C H 0.4876 1.0214 1.0115 0.043 Uiso 1 calc R
H13D H 0.4500 0.9764 0.9319 0.043 Uiso 1 calc R
C14 C 0.4838(2) 0.9171(2) 1.0459(3) 0.0452(9) Uani 1 d .
H14A H 0.4381 0.9186 1.0773 0.054 Uiso 1 calc R
H14B H 0.5198 0.9220 1.0952 0.054 Uiso 1 calc R
C15 C 0.49268(19) 0.84744(19) 0.9960(3) 0.0447(8) Uani 1 d .
H15A H 0.4540 0.8406 0.9512 0.054 Uiso 1 calc R
H15B H 0.4907 0.8103 1.0435 0.054 Uiso 1 calc R
C16 C 0.56270(19) 0.84333(18) 0.9418(3) 0.0410(8) Uani 1 d .
H16A H 0.6018 0.8466 0.9867 0.049 Uiso 1 calc R
H16B H 0.5662 0.7990 0.9081 0.049 Uiso 1 calc R
C17 C 0.78182(15) 0.96718(15) 0.7193(2) 0.0258(6) Uani 1 d .
H17 H 0.7808 0.9264 0.7620 0.031 Uiso 1 calc R
C18 C 0.84768(16) 0.96290(18) 0.6568(2) 0.0342(7) Uani 1 d .
H18A H 0.8477 1.0010 0.6108 0.041 Uiso 1 calc R
H18B H 0.8476 0.9192 0.6213 0.041 Uiso 1 calc R
C19 C 0.91436(15) 0.96710(18) 0.7196(3) 0.0366(7) Uani 1 d .
H19A H 0.9165 0.9265 0.7614 0.044 Uiso 1 calc R
H19B H 0.9559 0.9667 0.6787 0.044 Uiso 1 calc R
Cr Cr 0.7500 0.61391(3) 0.5000 0.02286(14) Uani 1 d S
N21 N 0.84653(13) 0.62171(13) 0.57129(19) 0.0287(5) Uani 1 d .
H21A H 0.8521 0.5852 0.6115 0.034 Uiso 1 calc R
H21B H 0.8822 0.6213 0.5284 0.034 Uiso 1 calc R
N22 N 0.72006(13) 0.68725(13) 0.60120(18) 0.0277(5) Uani 1 d .
H22A H 0.7127 0.7287 0.5723 0.033 Uiso 1 calc R
H22B H 0.6794 0.6739 0.6293 0.033 Uiso 1 calc R
N23 N 0.78270(13) 0.53238(13) 0.41245(18) 0.0276(5) Uani 1 d .
H23A H 0.7530 0.5279 0.3622 0.033 Uiso 1 calc R
H23B H 0.8263 0.5412 0.3895 0.033 Uiso 1 calc R
C21 C 0.84714(15) 0.68861(15) 0.6267(2) 0.0286(6) Uani 1 d .
H21 H 0.8516 0.7273 0.5808 0.034 Uiso 1 calc R
C22 C 0.77643(15) 0.69466(16) 0.6759(2) 0.0285(6) Uani 1 d .
H22 H 0.7718 0.6560 0.7218 0.034 Uiso 1 calc R
C23 C 0.77126(18) 0.76384(17) 0.7314(2) 0.0358(7) Uani 1 d .
H23C H 0.7722 0.8026 0.6863 0.043 Uiso 1 calc R
H23D H 0.7268 0.7656 0.7660 0.043 Uiso 1 calc R
C24 C 0.8318(2) 0.7709(2) 0.8018(3) 0.0433(8) Uani 1 d .
H24A H 0.8274 0.7355 0.8514 0.052 Uiso 1 calc R
H24B H 0.8294 0.8164 0.8327 0.052 Uiso 1 calc R
C25 C 0.90260(18) 0.76314(19) 0.7521(3) 0.0429(8) Uani 1 d .
H25A H 0.9401 0.7656 0.7995 0.052 Uiso 1 calc R
H25B H 0.9091 0.8013 0.7070 0.052 Uiso 1 calc R
C26 C 0.90724(16) 0.69407(19) 0.6988(3) 0.0378(7) Uani 1 d .
H26A H 0.9045 0.6557 0.7443 0.045 Uiso 1 calc R
H26B H 0.9522 0.6910 0.6654 0.045 Uiso 1 calc R
C27 C 0.78336(15) 0.46662(15) 0.4698(2) 0.0264(6) Uani 1 d .
H27 H 0.8242 0.4678 0.5132 0.032 Uiso 1 calc R
C28 C 0.78834(18) 0.40148(17) 0.4086(2) 0.0353(7) Uani 1 d .
H28A H 0.8327 0.4016 0.3737 0.042 Uiso 1 calc R
H28B H 0.7502 0.4013 0.3619 0.042 Uiso 1 calc R
C29 C 0.78387(18) 0.33577(17) 0.4705(3) 0.0396(8) Uani 1 d .
H29A H 0.7850 0.2947 0.4296 0.048 Uiso 1 calc R
H29B H 0.8243 0.3338 0.5134 0.048 Uiso 1 calc R
Cl1 Cl 0.7500 0.90823(6) 1.0000 0.0364(2) Uani 1 d S
Cl2 Cl 0.84341(6) 0.5000 0.7500 0.0378(2) Uani 1 d S
Cl3 Cl 0.85475(6) 0.83882(4) 0.44913(8) 0.0538(3) Uani 1 d .
Cl4 Cl 0.58713(4) 0.60306(6) 0.70382(8) 0.0534(3) Uani 1 d .
O1 O 0.5749(3) 0.7738(3) 0.7296(4) 0.1159(17) Uani 1 d .
H1A H 0.5982 0.7947 0.6506 0.151 Uiso 1 d R
H1B H 0.5709 0.7172 0.7199 0.151 Uiso 1 d R
O2 O 0.9748(2) 0.6721(2) 0.4784(3) 0.0979(14) Uani 1 d .
H2A H 0.9568 0.6533 0.3964 0.127 Uiso 1 d R
H2B H 1.0248 0.6900 0.4777 0.127 Uiso 1 d R

loop_
_atom_site_aniso_label
_atom_site_aniso_U_11
_atom_site_aniso_U_22
_atom_site_aniso_U_33
_atom_site_aniso_U_23
_atom_site_aniso_U_13
_atom_site_aniso_U_12
Co 0.0169(2) 0.0205(2) 0.0293(3) -0.0039(2) 0.000 0.000
N11 0.0196(11) 0.0225(11) 0.0382(13) -0.0025(10) -0.0039(10) -0.0003(9)
N12 0.0214(11) 0.0235(12) 0.0347(13) -0.0031(10) 0.0028(10) -0.0008(10)
N13 0.0219(11) 0.0253(12) 0.0343(13) -0.0069(10) -0.0027(10) 0.0003(10)
C11 0.0198(13) 0.0249(15) 0.0406(16) 0.0017(12) -0.0033(11) -0.0031(12)
C12 0.0217(13) 0.0296(14) 0.0332(15) 0.0030(12) -0.0035(11) -0.0006(12)
C13 0.0295(14) 0.0424(19) 0.0345(17) 0.0050(13) 0.0023(12) 0.0011(13)
C14 0.0390(18) 0.058(2) 0.0390(18) 0.0139(17) 0.0057(16) 0.0006(17)
C15 0.0366(16) 0.0412(19) 0.056(2) 0.019(2) -0.0003(17) -0.0046(15)
C16 0.0375(17) 0.0315(17) 0.054(2) 0.0130(15) -0.0060(16) -0.0033(14)
C17 0.0180(12) 0.0251(14) 0.0343(15) -0.0043(12) -0.0010(11) 0.0001(11)
C18 0.0257(15) 0.0368(17) 0.0400(17) -0.0069(14) 0.0041(13) 0.0058(13)
C19 0.0193(13) 0.0375(17) 0.053(2) 0.0014(16) 0.0003(12) 0.0029(13)
Cr 0.0168(3) 0.0192(3) 0.0326(3) 0.000 0.0040(3) 0.000
N21 0.0212(11) 0.0248(12) 0.0400(13) 0.0011(10) 0.0036(10) 0.0009(10)
N22 0.0216(11) 0.0256(12) 0.0360(13) -0.0016(10) 0.0016(10) 0.0002(10)
N23 0.0216(11) 0.0253(12) 0.0357(13) 0.0015(10) 0.0073(10) 0.0003(10)
C21 0.0215(13) 0.0221(13) 0.0422(16) 0.0047(12) -0.0028(12) -0.0019(12)
C22 0.0247(13) 0.0270(15) 0.0338(15) 0.0034(12) -0.0007(11) 0.0013(12)
C23 0.0366(17) 0.0332(16) 0.0375(19) -0.0047(13) -0.0010(13) 0.0066(13)
C24 0.048(2) 0.0423(19) 0.0395(19) -0.0049(16) -0.0082(16) 0.0041(17)
C25 0.0368(17) 0.0409(18) 0.0511(19) -0.0043(18) -0.0130(19) -0.0020(14)
C26 0.0243(14) 0.0399(18) 0.0493(19) 0.0022(16) -0.0080(14) -0.0032(14)
C27 0.0225(13) 0.0223(13) 0.0344(15) -0.0004(11) 0.0028(12) 0.0016(11)
C28 0.0358(16) 0.0300(17) 0.0401(17) -0.0040(14) 0.0075(14) 0.0065(14)
C29 0.0335(16) 0.0239(15) 0.061(2) -0.0002(14) 0.0045(16) 0.0043(13)
Cl1 0.0251(4) 0.0422(6) 0.0418(6) 0.000 -0.0044(5) 0.000
Cl2 0.0378(5) 0.0314(5) 0.0442(6) 0.0054(5) 0.000 0.000
Cl3 0.0520(5) 0.0274(4) 0.0819(7) 0.0127(4) -0.0191(5) -0.0057(4)
Cl4 0.0252(4) 0.0673(6) 0.0677(6) -0.0198(5) 0.0118(4) -0.0077(4)
O1 0.150(5) 0.093(3) 0.104(4) -0.038(3) -0.009(3) 0.014(3)
O2 0.067(2) 0.135(4) 0.092(3) -0.002(3) 0.034(2) -0.005(2)

loop_
_atom_type_symbol
_atom_type_description
_atom_type_scat_dispersion_real
_atom_type_scat_dispersion_imag
_atom_type_scat_source
C C .0033 .0016 'International Tables Vol C Tables 4.2.6.8 and 6.1.1.4'
H H .0000 .0000 'International Tables Vol C Tables 4.2.6.8 and 6.1.1.4'
Cl Cl .1484 .1585 'International Tables Vol C Tables 4.2.6.8 and 6.1.1.4'
Co Co .3494 .9721 'International Tables Vol C Tables 4.2.6.8 and 6.1.1.4'
Cr Cr .3209 .6236 'International Tables Vol C Tables 4.2.6.8 and 6.1.1.4'
N N .0061 .0033 'International Tables Vol C Tables 4.2.6.8 and 6.1.1.4'
O O .0106 .0060 'International Tables Vol C Tables 4.2.6.8 and 6.1.1.4'

loop_
_geom_angle_atom_site_label_1
_geom_angle_atom_site_label_2
_geom_angle_atom_site_label_3
_geom_angle
_geom_angle_site_symmetry_1
_geom_angle_site_symmetry_3
N12 Co N12 92.85(15) . 3_576
N12 Co N13 91.12(10) . 3_576
N12 Co N13 175.24(11) 3_576 3_576
N12 Co N13 175.24(11) . .
N12 Co N13 91.13(10) 3_576 .
N13 Co N13 85.03(14) 3_576 .
N12 Co N11 90.76(10) . 3_576
N12 Co N11 85.28(10) 3_576 3_576
N13 Co N11 92.05(11) 3_576 3_576
N13 Co N11 92.18(10) . 3_576
N12 Co N11 85.28(10) . .
N12 Co N11 90.76(10) 3_576 .
N13 Co N11 92.18(10) 3_576 .
N13 Co N11 92.05(11) . .
N11 Co N11 174.26(14) 3_576 .
C11 N11 Co 108.51(17) . .
C11 N11 H11A 110.0 . .
Co N11 H11A 110.0 . .
C11 N11 H11B 110.0 . .
Co N11 H11B 110.0 . .
H11A N11 H11B 108.4 . .
C12 N12 Co 109.88(18) . .
C12 N12 H12A 109.7 . .
Co N12 H12A 109.7 . .
C12 N12 H12B 109.7 . .
Co N12 H12B 109.7 . .
H12A N12 H12B 108.2 . .
C17 N13 Co 108.87(17) . .
C17 N13 H13A 109.9 . .
Co N13 H13A 109.9 . .
C17 N13 H13B 109.9 . .
Co N13 H13B 109.9 . .
H13A N13 H13B 108.3 . .
N11 C11 C12 106.2(2) . .
N11 C11 C16 114.6(2) . .
C12 C11 C16 111.2(3) . .
N11 C11 H11 108.2 . .
C12 C11 H11 108.2 . .
C16 C11 H11 108.2 . .
N12 C12 C11 107.0(2) . .
N12 C12 C13 113.6(2) . .
C11 C12 C13 110.9(3) . .
N12 C12 H12 108.4 . .
C11 C12 H12 108.4 . .
C13 C12 H12 108.4 . .
C14 C13 C12 110.3(3) . .
C14 C13 H13C 109.6 . .
C12 C13 H13C 109.6 . .
C14 C13 H13D 109.6 . .
C12 C13 H13D 109.6 . .
H13C C13 H13D 108.1 . .
C13 C14 C15 111.9(3) . .
C13 C14 H14A 109.2 . .
C15 C14 H14A 109.2 . .
C13 C14 H14B 109.2 . .
C15 C14 H14B 109.2 . .
H14A C14 H14B 107.9 . .
C14 C15 C16 111.6(3) . .
C14 C15 H15A 109.3 . .
C16 C15 H15A 109.3 . .
C14 C15 H15B 109.3 . .
C16 C15 H15B 109.3 . .
H15A C15 H15B 108.0 . .
C11 C16 C15 108.6(3) . .
C11 C16 H16A 110.0 . .
C15 C16 H16A 110.0 . .
C11 C16 H16B 110.0 . .
C15 C16 H16B 110.0 . .
H16A C16 H16B 108.4 . .
N13 C17 C17 105.6(2) . 3_576
N13 C17 C18 113.9(2) . .
C17 C17 C18 111.4(2) 3_576 .
N13 C17 H17 108.6 . .
C17 C17 H17 108.6 3_576 .
C18 C17 H17 108.6 . .
C17 C18 C19 110.2(3) . .
C17 C18 H18A 109.6 . .
C19 C18 H18A 109.6 . .
C17 C18 H18B 109.6 . .
C19 C18 H18B 109.6 . .
H18A C18 H18B 108.1 . .
C19 C19 C18 111.1(2) 3_576 .
C19 C19 H19A 109.4 3_576 .
C18 C19 H19A 109.4 . .
C19 C19 H19B 109.4 3_576 .
C18 C19 H19B 109.4 . .
H19A C19 H19B 108.0 . .
N22 Cr N22 94.46(14) 8_645 .
N22 Cr N23 91.67(10) 8_645 .
N22 Cr N23 173.04(10) . .
N22 Cr N23 173.03(10) 8_645 8_645
N22 Cr N23 91.67(10) . 8_645
N23 Cr N23 82.41(14) . 8_645
N22 Cr N21 91.98(10) 8_645 .
N22 Cr N21 82.43(10) . .
N23 Cr N21 94.07(10) . .
N23 Cr N21 92.10(10) 8_645 .
N22 Cr N21 82.43(10) 8_645 8_645
N22 Cr N21 91.97(10) . 8_645
N23 Cr N21 92.10(10) . 8_645
N23 Cr N21 94.07(10) 8_645 8_645
N21 Cr N21 171.79(14) . 8_645
C21 N21 Cr 108.25(17) . .
C21 N21 H21A 110.0 . .
Cr N21 H21A 110.0 . .
C21 N21 H21B 110.0 . .
Cr N21 H21B 110.0 . .
H21A N21 H21B 108.4 . .
C22 N22 Cr 109.95(18) . .
C22 N22 H22A 109.7 . .
Cr N22 H22A 109.7 . .
C22 N22 H22B 109.7 . .
Cr N22 H22B 109.7 . .
H22A N22 H22B 108.2 . .
C27 N23 Cr 108.90(17) . .
C27 N23 H23A 109.9 . .
Cr N23 H23A 109.9 . .
C27 N23 H23B 109.9 . .
Cr N23 H23B 109.9 . .
H23A N23 H23B 108.3 . .
N21 C21 C22 107.0(2) . .
N21 C21 C26 113.9(2) . .
C22 C21 C26 111.1(3) . .
N21 C21 H21 108.2 . .
C22 C21 H21 108.2 . .
C26 C21 H21 108.2 . .
N22 C22 C21 108.1(2) . .
N22 C22 C23 112.6(2) . .
C21 C22 C23 110.5(3) . .
N22 C22 H22 108.5 . .
C21 C22 H22 108.5 . .
C23 C22 H22 108.5 . .
C24 C23 C22 110.7(3) . .
C24 C23 H23C 109.5 . .
C22 C23 H23C 109.5 . .
C24 C23 H23D 109.5 . .
C22 C23 H23D 109.5 . .
H23C C23 H23D 108.1 . .
C23 C24 C25 111.5(3) . .
C23 C24 H24A 109.3 . .
C25 C24 H24A 109.3 . .
C23 C24 H24B 109.3 . .
C25 C24 H24B 109.3 . .
H24A C24 H24B 108.0 . .
C24 C25 C26 111.1(3) . .
C24 C25 H25A 109.4 . .
C26 C25 H25A 109.4 . .
C24 C25 H25B 109.4 . .
C26 C25 H25B 109.4 . .
H25A C25 H25B 108.0 . .
C25 C26 C21 109.8(3) . .
C25 C26 H26A 109.7 . .
C21 C26 H26A 109.7 . .
C25 C26 H26B 109.7 . .
C21 C26 H26B 109.7 . .
H26A C26 H26B 108.2 . .
N23 C27 C28 113.3(2) . .
N23 C27 C27 106.81(19) . 8_645
C28 C27 C27 111.3(2) . 8_645
N23 C27 H27 108.4 . .
C28 C27 H27 108.4 . .
C27 C27 H27 108.4 8_645 .
C27 C28 C29 111.0(3) . .
C27 C28 H28A 109.4 . .
C29 C28 H28A 109.4 . .
C27 C28 H28B 109.4 . .
C29 C28 H28B 109.4 . .
H28A C28 H28B 108.0 . .
C29 C29 C28 110.5(2) 8_645 .
C29 C29 H29A 109.5 8_645 .
C28 C29 H29A 109.5 . .
C29 C29 H29B 109.5 8_645 .
C28 C29 H29B 109.5 . .
H29A C29 H29B 108.1 . .
H1A O1 H1B 103.5 . .
H2A O2 H2B 110.3 . .

loop_
_geom_bond_atom_site_label_1
_geom_bond_atom_site_label_2
_geom_bond_distance
_geom_bond_site_symmetry_2
Co N12 1.965(2) .
Co N12 1.965(2) 3_576
Co N13 1.973(2) 3_576
Co N13 1.973(2) .
Co N11 1.980(2) 3_576
Co N11 1.980(2) .
N11 C11 1.495(4) .
N11 H11A 0.9000 .
N11 H11B 0.9000 .
N12 C12 1.489(4) .
N12 H12A 0.9000 .
N12 H12B 0.9000 .
N13 C17 1.485(3) .
N13 H13A 0.9000 .
N13 H13B 0.9000 .
C11 C12 1.509(4) .
C11 C16 1.524(4) .
C11 H11 0.9800 .
C12 C13 1.532(4) .
C12 H12 0.9800 .
C13 C14 1.510(5) .
C13 H13C 0.9700 .
C13 H13D 0.9700 .
C14 C15 1.511(6) .
C14 H14A 0.9700 .
C14 H14B 0.9700 .
C15 C16 1.527(5) .
C15 H15A 0.9700 .
C15 H15B 0.9700 .
C16 H16A 0.9700 .
C16 H16B 0.9700 .
C17 C17 1.517(6) 3_576
C17 C18 1.521(4) .
C17 H17 0.9800 .
C18 C19 1.536(4) .
C18 H18A 0.9700 .
C18 H18B 0.9700 .
C19 C19 1.514(7) 3_576
C19 H19A 0.9700 .
C19 H19B 0.9700 .
Cr N22 2.065(2) 8_645
Cr N22 2.065(2) .
Cr N23 2.071(3) .
Cr N23 2.071(3) 8_645
Cr N21 2.083(2) .
Cr N21 2.083(2) 8_645
N21 C21 1.493(4) .
N21 H21A 0.9000 .
N21 H21B 0.9000 .
N22 C22 1.495(4) .
N22 H22A 0.9000 .
N22 H22B 0.9000 .
N23 C27 1.488(4) .
N23 H23A 0.9000 .
N23 H23B 0.9000 .
C21 C22 1.507(4) .
C21 C26 1.519(4) .
C21 H21 0.9800 .
C22 C23 1.534(4) .
C22 H22 0.9800 .
C23 C24 1.513(5) .
C23 H23C 0.9700 .
C23 H23D 0.9700 .
C24 C25 1.515(5) .
C24 H24A 0.9700 .
C24 H24B 0.9700 .
C25 C26 1.516(5) .
C25 H25A 0.9700 .
C25 H25B 0.9700 .
C26 H26A 0.9700 .
C26 H26B 0.9700 .
C27 C28 1.511(4) .
C27 C27 1.516(5) 8_645
C27 H27 0.9800 .
C28 C29 1.525(5) .
C28 H28A 0.9700 .
C28 H28B 0.9700 .
C29 C29 1.521(7) 8_645
C29 H29A 0.9700 .
C29 H29B 0.9700 .
O1 H1A 1.2485 .
O1 H1B 1.0928 .
O2 H2A 1.2428 .
O2 H2B 1.0055 .

loop_
_geom_torsion_atom_site_label_1
_geom_torsion_atom_site_label_2
_geom_torsion_atom_site_label_3
_geom_torsion_atom_site_label_4
_geom_torsion
_geom_torsion_site_symmetry_1
_geom_torsion_site_symmetry_4
N12 Co N11 C11 17.60(18) . .
N12 Co N11 C11 -75.20(18) 3_576 .
N13 Co N11 C11 108.55(18) 3_576 .
N13 Co N11 C11 -166.35(18) . .
N11 Co N11 C11 -28.89(16) 3_576 .
N12 Co N12 C12 102.0(2) 3_576 .
N13 Co N12 C12 -80.66(19) 3_576 .
N13 Co N12 C12 -44.6(14) . .
N11 Co N12 C12 -172.72(19) 3_576 .
N11 Co N12 C12 11.43(19) . .
N12 Co N13 C17 -20.7(14) . .
N12 Co N13 C17 -167.3(2) 3_576 .
N13 Co N13 C17 15.46(14) 3_576 .
N11 Co N13 C17 107.3(2) 3_576 .
N11 Co N13 C17 -76.5(2) . .
Co N11 C11 C12 -42.3(2) . .
Co N11 C11 C16 -165.5(2) . .
Co N12 C12 C11 -37.7(3) . .
Co N12 C12 C13 -160.5(2) . .
N11 C11 C12 N12 51.9(3) . .
C16 C11 C12 N12 177.2(2) . .
N11 C11 C12 C13 176.3(2) . .
C16 C11 C12 C13 -58.4(3) . .
N12 C12 C13 C14 175.9(3) . .
C11 C12 C13 C14 55.3(4) . .
C12 C13 C14 C15 -54.4(4) . .
C13 C14 C15 C16 56.5(4) . .
N11 C11 C16 C15 178.8(3) . .
C12 C11 C16 C15 58.3(4) . .
C14 C15 C16 C11 -57.1(4) . .
Co N13 C17 C17 -42.2(3) . 3_576
Co N13 C17 C18 -164.9(2) . .
N13 C17 C18 C19 175.4(3) . .
C17 C17 C18 C19 56.0(4) 3_576 .
C17 C18 C19 C19 -56.2(4) . 3_576
N22 Cr N21 C21 75.12(19) 8_645 .
N22 Cr N21 C21 -19.12(18) . .
N23 Cr N21 C21 166.93(18) . .
N23 Cr N21 C21 -110.53(19) 8_645 .
N21 Cr N21 C21 28.25(17) 8_645 .
N22 Cr N22 C22 -101.4(2) 8_645 .
N23 Cr N22 C22 50.2(9) . .
N23 Cr N22 C22 81.86(19) 8_645 .
N21 Cr N22 C22 -10.04(19) . .
N21 Cr N22 C22 175.99(19) 8_645 .
N22 Cr N23 C27 168.35(19) 8_645 .
N22 Cr N23 C27 16.6(9) . .
N23 Cr N23 C27 -15.34(13) 8_645 .
N21 Cr N23 C27 76.24(19) . .
N21 Cr N23 C27 -109.17(19) 8_645 .
Cr N21 C21 C22 44.4(3) . .
Cr N21 C21 C26 167.6(2) . .
Cr N22 C22 C21 37.3(3) . .
Cr N22 C22 C23 159.7(2) . .
N21 C21 C22 N22 -53.9(3) . .
C26 C21 C22 N22 -178.8(3) . .
N21 C21 C22 C23 -177.6(2) . .
C26 C21 C22 C23 57.5(3) . .
N22 C22 C23 C24 -176.6(3) . .
C21 C22 C23 C24 -55.5(4) . .
C22 C23 C24 C25 54.9(4) . .
C23 C24 C25 C26 -56.3(4) . .
C24 C25 C26 C21 57.1(4) . .
N21 C21 C26 C25 -179.2(3) . .
C22 C21 C26 C25 -58.3(3) . .
Cr N23 C27 C28 165.5(2) . .
Cr N23 C27 C27 42.5(3) . 8_645
N23 C27 C28 C29 -176.2(3) . .
C27 C27 C28 C29 -55.8(4) 8_645 .
C27 C28 C29 C29 56.6(4) . 8_645
